data_2202460
loop_
_publ_author_name
' Hong-Xiang Sun'
'Yi-Ping Ye'
'Kui-Wu Wang'
'Yuan-Jiang Pan'

_publ_section_title
;
 3\b-Hydroxyolean-12-en-27-oic acid methanol solvate: a cytotoxic and
 apoptosis-inducing triterpenoid from the rhizome of <i>Astilbe
 chinensis</i>
;
_journal_issue 7
_journal_name_full 'Acta Crystallographica Section E'
_journal_page_first o989
_journal_page_last o991
_journal_paper_doi 10.1107/S1600536803012571
_journal_volume 59
_journal_year 2003
_chemical_formula_iupac 'C30 H48 O3, C H4 O'
_chemical_formula_moiety 'C30 H48 O3, C H4 O'
_chemical_formula_sum 'C31 H52 O4'
_chemical_formula_weight 488.73
_chemical_name_systematic
;
(4aR,6bR,12aR)-10-Hydroxy-2,2,4a,6b,9,9,12a-heptamethyl-
2,3,4,4a,5,6,6b,7,8,8a,9,10,11,12,12a,12b,13,14b-octadecahydro-
1H-picene-6a-carboxylic acid methanol solvate
;
_space_group_IT_number 19
_symmetry_cell_setting orthorhombic
_symmetry_space_group_name_Hall 'P 2ac 2ab'
_symmetry_space_group_name_H-M 'P 21 21 21'
_atom_sites_solution_hydrogens geom
_atom_sites_solution_primary direct
_atom_sites_solution_secondary difmap
_cell_angle_alpha 90.00
_cell_angle_beta 90.00
_cell_angle_gamma 90.00
_cell_formula_units_Z 4
_cell_length_a 7.538(2)
_cell_length_b 13.710(3)
_cell_length_c 27.629(8)
_cell_measurement_reflns_used 38
_cell_measurement_temperature 296(2)
_cell_measurement_theta_max 13.82
_cell_measurement_theta_min 2.94
_cell_volume 2855.3(13)
_computing_cell_refinement XSCANS
_computing_data_collection 'XSCANS (Siemens, 1994)'
_computing_data_reduction XSCANS
_computing_molecular_graphics 'SHELXTL/PC (Siemens, 1991)'
_computing_publication_material SHELXL97
_computing_structure_refinement 'SHELXL97 (Sheldrick, 1997)'
_computing_structure_solution 'SHELXS97 (Sheldrick, 1997)'
_diffrn_ambient_temperature 296(2)
_diffrn_measured_fraction_theta_full 0.998
_diffrn_measured_fraction_theta_max 0.998
_diffrn_measurement_device_type 'Siemens P4'
_diffrn_measurement_method \w
_diffrn_radiation_monochromator graphite
_diffrn_radiation_source 'normal-focus sealed tube'
_diffrn_radiation_type MoK\a
_diffrn_radiation_wavelength 0.71073
_diffrn_reflns_av_R_equivalents 0.0211
_diffrn_reflns_av_sigmaI/netI 0.0708
_diffrn_reflns_limit_h_max 9
_diffrn_reflns_limit_h_min 0
_diffrn_reflns_limit_k_max 16
_diffrn_reflns_limit_k_min 0
_diffrn_reflns_limit_l_max 34
_diffrn_reflns_limit_l_min -1
_diffrn_reflns_number 3492
_diffrn_reflns_theta_full 26.00
_diffrn_reflns_theta_max 26.00
_diffrn_reflns_theta_min 1.66
_diffrn_standards_decay_% 1.53
_diffrn_standards_interval_count 97
_diffrn_standards_number 3
_exptl_absorpt_coefficient_mu 0.073
_exptl_absorpt_correction_type none
_exptl_crystal_colour colorless
_exptl_crystal_density_diffrn 1.137
_exptl_crystal_density_method 'not measured'
_exptl_crystal_description prism
_exptl_crystal_F_000 1080
_exptl_crystal_size_max 0.58
_exptl_crystal_size_mid 0.40
_exptl_crystal_size_min 0.24
_refine_diff_density_max 0.213
_refine_diff_density_min -0.192
_refine_ls_extinction_coef 0.0116(17)
_refine_ls_extinction_expression Fc^*^=kFc[1+0.001xFc^2^\l^3^/sin(2\q)]^-1/4^
_refine_ls_extinction_method SHELXTL
_refine_ls_goodness_of_fit_ref 0.888
_refine_ls_hydrogen_treatment constr
_refine_ls_matrix_type full
_refine_ls_number_parameters 316
_refine_ls_number_reflns 3203
_refine_ls_number_restraints 0
_refine_ls_restrained_S_all 0.888
_refine_ls_R_factor_all 0.0975
_refine_ls_R_factor_gt 0.0573
_refine_ls_shift/su_max <0.001
_refine_ls_shift/su_mean <0.001
_refine_ls_structure_factor_coef Fsqd
_refine_ls_weighting_details 'w = 1/[\s^2^(Fo^2^)+(0.0951P)^2^] where P = (Fo^2^+2Fc^2^)/3'
_refine_ls_weighting_scheme calc
_refine_ls_wR_factor_gt 0.1439
_refine_ls_wR_factor_ref 0.1577
_reflns_number_gt 1876
_reflns_number_total 3203
_reflns_threshold_expression I>2\s(I)
_cod_data_source_file ci6226.cif
_cod_data_source_block I
_cod_depositor_comments
;
The following automatic conversions were performed:
'_symmetry_cell_setting' value 'Orthorhombic' changed to 'orthorhombic'
according to '/home/saulius/struct/CIF-dictionaries/cif_core.dic'
dictionary named 'cif_core.dic' version 2.4.1 from 2010-06-29.

Automatic conversion script
Id: cif_fix_enum 1527 2010-12-29 10:47:43Z saulius 

The following automatic conversions were performed:

'_symmetry_cell_setting' value 'Orthorhombic' changed to
'orthorhombic' according to
/home/saulius/struct/CIF-dictionaries/cif_core.dic dictionary named
'cif_core.dic' version 2.4.1 from 2010-06-29.

Automatic conversion script
Id: cif_fix_values 1715 2011-07-08 13:25:40Z adriana 
;
_cod_database_code 2202460
_cod_database_fobs_code 2202460

loop_
_symmetry_equiv_pos_as_xyz
'x, y, z'
'-x+1/2, -y, z+1/2'
'-x, y+1/2, -z+1/2'
' x+1/2, -y+1/2, -z '

loop_
_atom_site_label
_atom_site_fract_x
_atom_site_fract_y
_atom_site_fract_z
_atom_site_U_iso_or_equiv
_atom_site_adp_type
_atom_site_calc_flag
_atom_site_refinement_flags
_atom_site_occupancy
_atom_site_disorder_assembly
_atom_site_disorder_group
_atom_site_type_symbol
O1 0.4762(4) -0.0208(3) 0.51890(12) 0.0620(10) Uani d . 1 . . O
H1 0.3817 -0.0143 0.5333 0.093 Uiso calc R 1 . . H
O2 0.4050(4) 0.5275(2) 0.37966(11) 0.0560(9) Uani d . 1 . . O
H2 0.3778 0.5625 0.4026 0.084 Uiso calc R 1 . . H
O3 0.6369(4) 0.4965(2) 0.42622(10) 0.0484(8) Uani d . 1 . . O
C1 0.7680(6) 0.1705(3) 0.46233(16) 0.0449(12) Uani d . 1 . . C
H1A 0.8964 0.1731 0.4603 0.054 Uiso calc R 1 . . H
H1B 0.7287 0.2264 0.4810 0.054 Uiso calc R 1 . . H
C2 0.7130(6) 0.0764(4) 0.48897(18) 0.0491(13) Uani d . 1 . . C
H2A 0.7607 0.0204 0.4719 0.059 Uiso calc R 1 . . H
H2B 0.7628 0.0768 0.5213 0.059 Uiso calc R 1 . . H
C3 0.5152(6) 0.0675(4) 0.49213(16) 0.0473(12) Uani d . 1 . . C
H3 0.4715 0.1227 0.5112 0.057 Uiso calc R 1 . . H
C4 0.4211(6) 0.0704(3) 0.44268(17) 0.0430(11) Uani d . 1 . . C
C5 0.4858(5) 0.1643(3) 0.41638(15) 0.0356(10) Uani d . 1 . . C
H5 0.4515 0.2170 0.4384 0.043 Uiso calc R 1 . . H
C6 0.3910(6) 0.1891(3) 0.36983(16) 0.0445(11) Uani d . 1 . . C
H6A 0.2652 0.1764 0.3734 0.053 Uiso calc R 1 . . H
H6B 0.4357 0.1483 0.3439 0.053 Uiso calc R 1 . . H
C7 0.4200(6) 0.2978(3) 0.35689(16) 0.0413(11) Uani d . 1 . . C
H7A 0.3531 0.3135 0.3279 0.050 Uiso calc R 1 . . H
H7B 0.3757 0.3383 0.3830 0.050 Uiso calc R 1 . . H
C8 0.6169(5) 0.3207(3) 0.34835(14) 0.0341(10) Uani d . 1 . . C
C9 0.7282(5) 0.2852(3) 0.39223(15) 0.0346(10) Uani d . 1 . . C
H9 0.6953 0.3281 0.4191 0.042 Uiso calc R 1 . . H
C10 0.6899(5) 0.1774(3) 0.41076(16) 0.0366(11) Uani d . 1 . . C
C11 0.9246(6) 0.3043(3) 0.38315(17) 0.0454(12) Uani d . 1 . . C
H11A 0.9878 0.3004 0.4137 0.055 Uiso calc R 1 . . H
H11B 0.9708 0.2536 0.3621 0.055 Uiso calc R 1 . . H
C12 0.9599(6) 0.4020(3) 0.36042(16) 0.0421(11) Uani d . 1 . . C
H12 1.0777 0.4221 0.3591 0.050 Uiso calc R 1 . . H
C13 0.8396(6) 0.4630(3) 0.34187(15) 0.0378(10) Uani d . 1 . . C
C14 0.6421(5) 0.4355(3) 0.34280(15) 0.0371(10) Uani d . 1 . . C
C15 0.5490(6) 0.4746(4) 0.29624(16) 0.0466(12) Uani d . 1 . . C
H15A 0.5726 0.4296 0.2699 0.056 Uiso calc R 1 . . H
H15B 0.4218 0.4749 0.3017 0.056 Uiso calc R 1 . . H
C16 0.6056(7) 0.5765(4) 0.28055(18) 0.0549(13) Uani d . 1 . . C
H16A 0.5695 0.6232 0.3050 0.066 Uiso calc R 1 . . H
H16B 0.5456 0.5932 0.2506 0.066 Uiso calc R 1 . . H
C17 0.8069(6) 0.5839(4) 0.27293(17) 0.0511(13) Uani d . 1 . . C
C18 0.8975(6) 0.5597(3) 0.32132(15) 0.0422(11) Uani d . 1 . . C
H18 1.0243 0.5532 0.3142 0.051 Uiso calc R 1 . . H
C19 0.8813(7) 0.6423(3) 0.35877(16) 0.0507(12) Uani d . 1 . . C
H19A 0.7580 0.6480 0.3684 0.061 Uiso calc R 1 . . H
H19B 0.9490 0.6246 0.3873 0.061 Uiso calc R 1 . . H
C20 0.9454(8) 0.7419(4) 0.3410(2) 0.0640(15) Uani d . 1 . . C
C21 0.8390(8) 0.7660(4) 0.2944(2) 0.0740(18) Uani d . 1 . . C
H21A 0.7146 0.7734 0.3026 0.089 Uiso calc R 1 . . H
H21B 0.8803 0.8276 0.2813 0.089 Uiso calc R 1 . . H
C22 0.8581(8) 0.6870(4) 0.25607(18) 0.0685(16) Uani d . 1 . . C
H22A 0.9804 0.6859 0.2451 0.082 Uiso calc R 1 . . H
H22B 0.7848 0.7042 0.2285 0.082 Uiso calc R 1 . . H
C23 0.4504(7) -0.0255(4) 0.41420(18) 0.0592(14) Uani d . 1 . . C
H23A 0.3728 -0.0751 0.4266 0.089 Uiso calc R 1 . . H
H23B 0.5714 -0.0462 0.4178 0.089 Uiso calc R 1 . . H
H23C 0.4250 -0.0148 0.3806 0.089 Uiso calc R 1 . . H
C24 0.2222(6) 0.0786(4) 0.45259(19) 0.0564(14) Uani d . 1 . . C
H24A 0.1871 0.0289 0.4751 0.085 Uiso calc R 1 . . H
H24B 0.1579 0.0706 0.4229 0.085 Uiso calc R 1 . . H
H24C 0.1965 0.1416 0.4660 0.085 Uiso calc R 1 . . H
C25 0.7728(6) 0.0986(3) 0.37885(18) 0.0518(13) Uani d . 1 . . C
H25A 0.8036 0.0432 0.3984 0.078 Uiso calc R 1 . . H
H25B 0.8776 0.1240 0.3636 0.078 Uiso calc R 1 . . H
H25C 0.6893 0.0791 0.3545 0.078 Uiso calc R 1 . . H
C26 0.6791(7) 0.2719(4) 0.30065(16) 0.0508(12) Uani d . 1 . . C
H26A 0.6879 0.2027 0.3053 0.076 Uiso calc R 1 . . H
H26B 0.7930 0.2975 0.2917 0.076 Uiso calc R 1 . . H
H26C 0.5949 0.2854 0.2755 0.076 Uiso calc R 1 . . H
C27 0.5642(6) 0.4899(3) 0.38719(16) 0.0394(11) Uani d . 1 . . C
C28 0.8725(8) 0.5138(4) 0.23351(15) 0.0672(16) Uani d . 1 . . C
H28A 0.8102 0.5266 0.2039 0.101 Uiso calc R 1 . . H
H28B 0.8510 0.4478 0.2434 0.101 Uiso calc R 1 . . H
H28C 0.9974 0.5232 0.2285 0.101 Uiso calc R 1 . . H
C29 1.1465(7) 0.7437(4) 0.3318(2) 0.0716(17) Uani d . 1 . . C
H29A 1.2082 0.7308 0.3615 0.107 Uiso calc R 1 . . H
H29B 1.1803 0.8067 0.3197 0.107 Uiso calc R 1 . . H
H29C 1.1765 0.6947 0.3083 0.107 Uiso calc R 1 . . H
C30 0.9068(11) 0.8182(4) 0.3801(2) 0.103(2) Uani d . 1 . . C
H30A 0.9762 0.8041 0.4084 0.154 Uiso calc R 1 . . H
H30B 0.7830 0.8165 0.3883 0.154 Uiso calc R 1 . . H
H30C 0.9370 0.8819 0.3683 0.154 Uiso calc R 1 . . H
O4 0.2549(5) 0.6319(3) 0.44767(13) 0.0648(10) Uani d . 1 . . O
H4O 0.1650 0.6089 0.4599 0.097 Uiso calc R 1 . . H
C31 0.3446(14) 0.6856(6) 0.4815(3) 0.134(3) Uani d . 1 . . C
H31A 0.4700 0.6785 0.4765 0.201 Uiso calc R 1 . . H
H31B 0.3144 0.6628 0.5133 0.201 Uiso calc R 1 . . H
H31C 0.3124 0.7530 0.4785 0.201 Uiso calc R 1 . . H

loop_
_atom_site_aniso_label
_atom_site_aniso_U_11
_atom_site_aniso_U_22
_atom_site_aniso_U_33
_atom_site_aniso_U_12
_atom_site_aniso_U_13
_atom_site_aniso_U_23
O1 0.042(2) 0.070(2) 0.074(2) -0.0003(18) 0.0055(18) 0.029(2)
O2 0.0364(18) 0.061(2) 0.070(2) 0.0182(17) 0.0001(17) 0.0005(18)
O3 0.0497(19) 0.052(2) 0.0433(17) 0.0130(16) 0.0019(16) 0.0015(16)
C1 0.028(2) 0.046(3) 0.061(3) 0.000(2) -0.007(2) 0.011(2)
C2 0.036(3) 0.049(3) 0.062(3) 0.001(2) -0.008(2) 0.015(3)
C3 0.043(3) 0.053(3) 0.046(3) 0.005(2) 0.002(2) 0.014(3)
C4 0.032(2) 0.038(2) 0.059(3) 0.000(2) 0.003(2) 0.004(2)
C5 0.028(2) 0.037(2) 0.041(2) 0.0009(19) -0.0053(19) 0.001(2)
C6 0.034(2) 0.048(3) 0.052(3) -0.003(2) -0.007(2) 0.003(2)
C7 0.032(2) 0.044(3) 0.048(3) 0.003(2) -0.008(2) 0.005(2)
C8 0.029(2) 0.034(2) 0.039(2) 0.0038(19) -0.0023(19) -0.0006(19)
C9 0.029(2) 0.030(2) 0.046(2) 0.0039(19) -0.004(2) 0.0005(19)
C10 0.028(2) 0.029(2) 0.053(3) 0.0028(19) -0.001(2) 0.000(2)
C11 0.032(2) 0.041(3) 0.063(3) 0.001(2) -0.005(2) 0.011(2)
C12 0.028(2) 0.044(3) 0.054(3) 0.007(2) 0.001(2) 0.008(2)
C13 0.031(2) 0.048(3) 0.035(2) 0.003(2) 0.001(2) 0.001(2)
C14 0.028(2) 0.051(3) 0.032(2) 0.005(2) 0.0012(19) 0.005(2)
C15 0.038(3) 0.052(3) 0.050(3) 0.001(2) -0.010(2) 0.009(2)
C16 0.055(3) 0.064(3) 0.045(3) 0.004(3) -0.013(3) 0.016(3)
C17 0.046(3) 0.062(3) 0.046(3) 0.000(3) 0.000(2) 0.015(3)
C18 0.034(2) 0.048(3) 0.045(2) 0.007(2) 0.000(2) 0.005(2)
C19 0.054(3) 0.047(3) 0.052(3) 0.003(3) 0.008(3) 0.008(2)
C20 0.077(4) 0.047(3) 0.068(3) -0.001(3) 0.003(3) 0.009(3)
C21 0.068(4) 0.052(3) 0.102(5) 0.000(3) -0.006(4) 0.035(3)
C22 0.076(4) 0.067(4) 0.062(3) 0.002(3) -0.006(3) 0.026(3)
C23 0.053(3) 0.044(3) 0.081(4) -0.006(3) 0.003(3) 0.000(3)
C24 0.036(3) 0.065(3) 0.068(3) -0.002(3) 0.001(3) 0.013(3)
C25 0.041(3) 0.043(3) 0.072(3) 0.010(2) 0.011(3) 0.000(3)
C26 0.046(3) 0.058(3) 0.048(3) -0.001(3) 0.003(2) -0.003(2)
C27 0.036(3) 0.038(3) 0.044(3) 0.004(2) -0.001(2) 0.009(2)
C28 0.083(4) 0.078(4) 0.040(3) -0.006(4) 0.009(3) 0.001(3)
C29 0.066(4) 0.072(4) 0.077(4) -0.015(3) -0.008(3) 0.019(3)
C30 0.144(7) 0.048(3) 0.115(5) -0.002(4) 0.025(6) -0.010(4)
O4 0.059(2) 0.061(2) 0.075(2) 0.008(2) 0.017(2) 0.009(2)
C31 0.169(9) 0.127(7) 0.104(5) -0.023(7) -0.015(6) -0.023(5)

loop_
_atom_type_symbol
_atom_type_description
_atom_type_scat_dispersion_real
_atom_type_scat_dispersion_imag
_atom_type_scat_source
C C 0.0033 0.0000 'International Tables Vol C Tables 4.2.6.8 and 6.1.1.4'
H H 0.0000 0.0000 'International Tables Vol C Tables 4.2.6.8 and 6.1.1.4'
O O 0.0106 0.0000 'International Tables Vol C Tables 4.2.6.8 and 6.1.1.4'

loop_
_geom_angle_atom_site_label_1
_geom_angle_atom_site_label_2
_geom_angle_atom_site_label_3
_geom_angle
_geom_angle_publ_flag
C3 O1 H1 109.5 ?
C27 O2 H2 109.5 ?
C2 C1 C10 112.9(4) ?
C2 C1 H1A 109.0 ?
C10 C1 H1A 109.0 ?
C2 C1 H1B 109.0 ?
C10 C1 H1B 109.0 ?
H1A C1 H1B 107.8 ?
C3 C2 C1 111.3(4) ?
C3 C2 H2A 109.4 ?
C1 C2 H2A 109.4 ?
C3 C2 H2B 109.4 ?
C1 C2 H2B 109.4 ?
H2A C2 H2B 108.0 ?
O1 C3 C2 107.5(4) y
O1 C3 C4 112.4(4) y
C2 C3 C4 113.9(4) ?
O1 C3 H3 107.6 ?
C2 C3 H3 107.6 ?
C4 C3 H3 107.6 ?
C24 C4 C3 107.2(4) ?
C24 C4 C23 107.1(4) ?
C3 C4 C23 111.3(4) ?
C24 C4 C5 109.3(4) ?
C3 C4 C5 106.9(4) ?
C23 C4 C5 114.9(4) ?
C6 C5 C4 115.8(4) y
C6 C5 C10 110.9(4) ?
C4 C5 C10 116.9(3) y
C6 C5 H5 103.7 ?
C4 C5 H5 103.7 ?
C10 C5 H5 103.7 ?
C5 C6 C7 110.3(4) ?
C5 C6 H6A 109.6 ?
C7 C6 H6A 109.6 ?
C5 C6 H6B 109.6 ?
C7 C6 H6B 109.6 ?
H6A C6 H6B 108.1 ?
C8 C7 C6 111.6(3) ?
C8 C7 H7A 109.3 ?
C6 C7 H7A 109.3 ?
C8 C7 H7B 109.3 ?
C6 C7 H7B 109.3 ?
H7A C7 H7B 108.0 ?
C7 C8 C26 109.6(4) ?
C7 C8 C9 109.8(3) ?
C26 C8 C9 111.5(3) ?
C7 C8 C14 109.4(3) ?
C26 C8 C14 107.9(3) ?
C9 C8 C14 108.7(3) ?
C11 C9 C8 110.0(4) ?
C11 C9 C10 112.9(3) ?
C8 C9 C10 116.3(3) y
C11 C9 H9 105.5 ?
C8 C9 H9 105.5 ?
C10 C9 H9 105.5 ?
C25 C10 C1 109.5(4) ?
C25 C10 C5 112.3(4) ?
C1 C10 C5 106.1(4) ?
C25 C10 C9 113.4(3) ?
C1 C10 C9 106.5(3) ?
C5 C10 C9 108.6(3) ?
C12 C11 C9 113.2(4) ?
C12 C11 H11A 108.9 ?
C9 C11 H11A 108.9 ?
C12 C11 H11B 108.9 ?
C9 C11 H11B 108.9 ?
H11A C11 H11B 107.8 ?
C13 C12 C11 126.7(4) y
C13 C12 H12 116.6 ?
C11 C12 H12 116.6 ?
C12 C13 C18 119.9(4) y
C12 C13 C14 119.9(4) y
C18 C13 C14 120.2(4) y
C13 C14 C27 105.2(4) y
C13 C14 C15 109.7(4) ?
C27 C14 C15 108.4(3) ?
C13 C14 C8 111.1(3) ?
C27 C14 C8 110.7(3) ?
C15 C14 C8 111.4(4) ?
C16 C15 C14 115.1(4) y
C16 C15 H15A 108.5 ?
C14 C15 H15A 108.5 ?
C16 C15 H15B 108.5 ?
C14 C15 H15B 108.5 ?
H15A C15 H15B 107.5 ?
C15 C16 C17 112.1(4) ?
C15 C16 H16A 109.2 ?
C17 C16 H16A 109.2 ?
C15 C16 H16B 109.2 ?
C17 C16 H16B 109.2 ?
H16A C16 H16B 107.9 ?
C28 C17 C16 112.0(5) ?
C28 C17 C22 106.2(4) ?
C16 C17 C22 110.5(4) ?
C28 C17 C18 109.8(4) ?
C16 C17 C18 107.8(4) ?
C22 C17 C18 110.5(4) ?
C13 C18 C17 112.9(4) ?
C13 C18 C19 111.8(3) ?
C17 C18 C19 113.0(4) ?
C13 C18 H18 106.2 ?
C17 C18 H18 106.2 ?
C19 C18 H18 106.2 ?
C20 C19 C18 114.6(4) ?
C20 C19 H19A 108.6 ?
C18 C19 H19A 108.6 ?
C20 C19 H19B 108.6 ?
C18 C19 H19B 108.6 ?
H19A C19 H19B 107.6 ?
C19 C20 C30 108.8(4) ?
C19 C20 C29 112.3(5) ?
C30 C20 C29 107.1(5) ?
C19 C20 C21 107.0(5) ?
C30 C20 C21 110.0(5) ?
C29 C20 C21 111.7(5) ?
C22 C21 C20 112.1(4) ?
C22 C21 H21A 109.2 ?
C20 C21 H21A 109.2 ?
C22 C21 H21B 109.2 ?
C20 C21 H21B 109.2 ?
H21A C21 H21B 107.9 ?
C21 C22 C17 114.8(4) ?
C21 C22 H22A 108.6 ?
C17 C22 H22A 108.6 ?
C21 C22 H22B 108.6 ?
C17 C22 H22B 108.6 ?
H22A C22 H22B 107.5 ?
C4 C23 H23A 109.5 ?
C4 C23 H23B 109.5 ?
H23A C23 H23B 109.5 ?
C4 C23 H23C 109.5 ?
H23A C23 H23C 109.5 ?
H23B C23 H23C 109.5 ?
C4 C24 H24A 109.5 ?
C4 C24 H24B 109.5 ?
H24A C24 H24B 109.5 ?
C4 C24 H24C 109.5 ?
H24A C24 H24C 109.5 ?
H24B C24 H24C 109.5 ?
C10 C25 H25A 109.5 ?
C10 C25 H25B 109.5 ?
H25A C25 H25B 109.5 ?
C10 C25 H25C 109.5 ?
H25A C25 H25C 109.5 ?
H25B C25 H25C 109.5 ?
C8 C26 H26A 109.5 ?
C8 C26 H26B 109.5 ?
H26A C26 H26B 109.5 ?
C8 C26 H26C 109.5 ?
H26A C26 H26C 109.5 ?
H26B C26 H26C 109.5 ?
O3 C27 O2 121.4(4) y
O3 C27 C14 124.6(4) y
O2 C27 C14 114.0(4) y
C17 C28 H28A 109.5 ?
C17 C28 H28B 109.5 ?
H28A C28 H28B 109.5 ?
C17 C28 H28C 109.5 ?
H28A C28 H28C 109.5 ?
H28B C28 H28C 109.5 ?
C20 C29 H29A 109.5 ?
C20 C29 H29B 109.5 ?
H29A C29 H29B 109.5 ?
C20 C29 H29C 109.5 ?
H29A C29 H29C 109.5 ?
H29B C29 H29C 109.5 ?
C20 C30 H30A 109.5 ?
C20 C30 H30B 109.5 ?
H30A C30 H30B 109.5 ?
C20 C30 H30C 109.5 ?
H30A C30 H30C 109.5 ?
H30B C30 H30C 109.5 ?
C31 O4 H4O 109.5 ?
O4 C31 H31A 109.5 ?
O4 C31 H31B 109.5 ?
H31A C31 H31B 109.5 ?
O4 C31 H31C 109.5 ?
H31A C31 H31C 109.5 ?
H31B C31 H31C 109.5 ?

loop_
_geom_bond_atom_site_label_1
_geom_bond_atom_site_label_2
_geom_bond_site_symmetry_2
_geom_bond_distance
_geom_bond_publ_flag
O1 C3 . 1.449(5) y
O1 H1 . 0.82 ?
O2 C27 . 1.323(5) y
O2 H2 . 0.82 ?
O3 C27 . 1.213(5) y
C1 C2 . 1.542(6) ?
C1 C10 . 1.544(6) ?
C1 H1A . 0.97 ?
C1 H1B . 0.97 ?
C2 C3 . 1.499(6) ?
C2 H2A . 0.97 ?
C2 H2B . 0.97 ?
C3 C4 . 1.540(6) ?
C3 H3 . 0.98 ?
C4 C24 . 1.528(6) ?
C4 C23 . 1.549(6) ?
C4 C5 . 1.556(6) ?
C5 C6 . 1.510(6) ?
C5 C10 . 1.556(6) ?
C5 H5 . 0.98 ?
C6 C7 . 1.548(6) ?
C6 H6A . 0.97 ?
C6 H6B . 0.97 ?
C7 C8 . 1.535(6) ?
C7 H7A . 0.97 ?
C7 H7B . 0.97 ?
C8 C26 . 1.550(6) ?
C8 C9 . 1.552(5) ?
C8 C14 . 1.593(6) ?
C9 C11 . 1.524(6) ?
C9 C10 . 1.591(5) ?
C9 H9 . 0.98 ?
C10 C25 . 1.528(6) ?
C11 C12 . 1.503(6) ?
C11 H11A . 0.97 ?
C11 H11B . 0.97 ?
C12 C13 . 1.336(6) y
C12 H12 . 0.93 ?
C13 C18 . 1.506(6) ?
C13 C14 . 1.536(6) ?
C14 C27 . 1.551(6) ?
C14 C15 . 1.561(6) ?
C15 C16 . 1.524(7) ?
C15 H15A . 0.97 ?
C15 H15B . 0.97 ?
C16 C17 . 1.536(7) ?
C16 H16A . 0.97 ?
C16 H16B . 0.97 ?
C17 C28 . 1.534(7) ?
C17 C22 . 1.537(7) ?
C17 C18 . 1.538(6) ?
C18 C19 . 1.540(6) ?
C18 H18 . 0.98 ?
C19 C20 . 1.530(7) ?
C19 H19A . 0.97 ?
C19 H19B . 0.97 ?
C20 C30 . 1.534(8) ?
C20 C29 . 1.537(8) ?
C20 C21 . 1.552(7) ?
C21 C22 . 1.522(8) ?
C21 H21A . 0.97 ?
C21 H21B . 0.97 ?
C22 H22A . 0.97 ?
C22 H22B . 0.97 ?
C23 H23A . 0.96 ?
C23 H23B . 0.96 ?
C23 H23C . 0.96 ?
C24 H24A . 0.96 ?
C24 H24B . 0.96 ?
C24 H24C . 0.96 ?
C25 H25A . 0.96 ?
C25 H25B . 0.96 ?
C25 H25C . 0.96 ?
C26 H26A . 0.96 ?
C26 H26B . 0.96 ?
C26 H26C . 0.96 ?
C28 H28A . 0.96 ?
C28 H28B . 0.96 ?
C28 H28C . 0.96 ?
C29 H29A . 0.96 ?
C29 H29B . 0.96 ?
C29 H29C . 0.96 ?
C30 H30A . 0.96 ?
C30 H30B . 0.96 ?
C30 H30C . 0.96 ?
O4 C31 . 1.369(8) y
O4 H4O . 0.82 ?
C31 H31A . 0.96 ?
C31 H31B . 0.96 ?
C31 H31C . 0.96 ?

loop_
_geom_hbond_atom_site_label_D
_geom_hbond_atom_site_label_H
_geom_hbond_atom_site_label_A
_geom_hbond_site_symmetry_A
_geom_hbond_distance_DH
_geom_hbond_distance_HA
_geom_hbond_distance_DA
_geom_hbond_angle_DHA
_geom_hbond_publ_flag
O2 H2 O4 . 0.82 1.82 2.619(5) 164 y
O1 H1 O3 4_456 0.82 2.17 2.991(5) 178 y
O4 H4O O1 4_456 0.82 1.96 2.755(5) 164 y
C9 H9 O3 . 0.98 2.36 3.122(5) 134 y
C15 H15B O2 . 0.97 2.27 2.649(5) 102 y
C24 H24A O1 . 0.96 2.58 2.980(6) 105 y

loop_
_geom_torsion_atom_site_label_1
_geom_torsion_atom_site_label_2
_geom_torsion_atom_site_label_3
_geom_torsion_atom_site_label_4
_geom_torsion
_geom_torsion_publ_flag
C10 C1 C2 C3 -57.4(5) ?
C1 C2 C3 O1 -178.2(4) y
C1 C2 C3 C4 56.6(6) ?
O1 C3 C4 C24 67.2(5) y
C2 C3 C4 C24 -170.2(5) ?
O1 C3 C4 C23 -49.5(5) y
C2 C3 C4 C23 73.0(5) ?
O1 C3 C4 C5 -175.7(3) y
C2 C3 C4 C5 -53.1(5) ?
C24 C4 C5 C6 -56.2(5) ?
C3 C4 C5 C6 -171.9(4) ?
C23 C4 C5 C6 64.1(5) ?
C24 C4 C5 C10 170.2(4) ?
C3 C4 C5 C10 54.5(5) ?
C23 C4 C5 C10 -69.5(5) ?
C4 C5 C6 C7 160.7(4) ?
C10 C5 C6 C7 -63.0(5) ?
C5 C6 C7 C8 62.1(5) ?
C6 C7 C8 C26 70.0(5) ?
C6 C7 C8 C9 -52.7(5) ?
C6 C7 C8 C14 -171.8(3) ?
C7 C8 C9 C11 177.9(4) ?
C26 C8 C9 C11 56.3(5) ?
C14 C8 C9 C11 -62.5(4) ?
C7 C8 C9 C10 47.9(4) ?
C26 C8 C9 C10 -73.7(4) ?
C14 C8 C9 C10 167.5(3) ?
C2 C1 C10 C25 -67.3(5) ?
C2 C1 C10 C5 54.2(5) ?
C2 C1 C10 C9 169.8(3) ?
C6 C5 C10 C25 -71.5(5) ?
C4 C5 C10 C25 64.2(5) ?
C6 C5 C10 C1 168.9(3) ?
C4 C5 C10 C1 -55.4(5) ?
C6 C5 C10 C9 54.7(5) ?
C4 C5 C10 C9 -169.5(3) ?
C11 C9 C10 C25 -51.6(5) ?
C8 C9 C10 C25 77.0(4) ?
C11 C9 C10 C1 68.9(4) ?
C8 C9 C10 C1 -162.5(3) ?
C11 C9 C10 C5 -177.2(4) ?
C8 C9 C10 C5 -48.6(5) ?
C8 C9 C11 C12 41.8(5) ?
C10 C9 C11 C12 173.6(4) ?
C9 C11 C12 C13 -10.6(7) ?
C11 C12 C13 C18 178.7(4) ?
C11 C12 C13 C14 0.3(7) ?
C12 C13 C14 C27 98.5(5) ?
C18 C13 C14 C27 -79.8(5) ?
C12 C13 C14 C15 -145.0(4) ?
C18 C13 C14 C15 36.6(6) ?
C12 C13 C14 C8 -21.3(6) ?
C18 C13 C14 C8 160.3(3) ?
C7 C8 C14 C13 171.4(4) ?
C26 C8 C14 C13 -69.4(5) ?
C9 C8 C14 C13 51.6(4) ?
C7 C8 C14 C27 54.9(4) ?
C26 C8 C14 C27 174.1(3) ?
C9 C8 C14 C27 -64.9(4) ?
C7 C8 C14 C15 -65.9(4) ?
C26 C8 C14 C15 53.3(4) ?
C9 C8 C14 C15 174.3(3) ?
C13 C14 C15 C16 -40.9(5) ?
C27 C14 C15 C16 73.5(5) ?
C8 C14 C15 C16 -164.4(4) ?
C14 C15 C16 C17 56.1(6) ?
C15 C16 C17 C28 60.5(5) ?
C15 C16 C17 C22 178.7(4) ?
C15 C16 C17 C18 -60.3(5) ?
C12 C13 C18 C17 136.2(4) ?
C14 C13 C18 C17 -45.4(5) ?
C12 C13 C18 C19 -95.1(5) ?
C14 C13 C18 C19 83.3(5) ?
C28 C17 C18 C13 -68.2(5) ?
C16 C17 C18 C13 54.0(5) ?
C22 C17 C18 C13 174.9(4) ?
C28 C17 C18 C19 163.7(4) ?
C16 C17 C18 C19 -74.1(5) ?
C22 C17 C18 C19 46.8(5) ?
C13 C18 C19 C20 177.5(4) ?
C17 C18 C19 C20 -53.8(6) ?
C18 C19 C20 C30 175.2(5) ?
C18 C19 C20 C29 -66.5(6) ?
C18 C19 C20 C21 56.4(6) ?
C19 C20 C21 C22 -56.3(6) ?
C30 C20 C21 C22 -174.3(5) ?
C29 C20 C21 C22 67.0(6) ?
C20 C21 C22 C17 55.6(7) ?
C28 C17 C22 C21 -168.2(5) ?
C16 C17 C22 C21 70.1(6) ?
C18 C17 C22 C21 -49.1(6) ?
C13 C14 C27 O3 -42.0(6) y
C15 C14 C27 O3 -159.3(4) y
C8 C14 C27 O3 78.1(5) y
C13 C14 C27 O2 139.9(4) y
C15 C14 C27 O2 22.5(5) y
C8 C14 C27 O2 -100.0(4) y

loop_
_cod_related_entry_id
_cod_related_entry_database
_cod_related_entry_code
1 ChemSpider 21174893
